data_7022528
loop_
_publ_author_name
'Biswas, Manas Kumar'
'Patra, Sarat Chandra'
'Maity, Amarendra Nath'
'Ke, Shyue-Chu'
'Weyherm\"uller, Thomas'
'Ghosh, Prasanta'

_publ_section_title
;
 9,10-phenanthrenesemiquinone radical complexes of ruthenium(III),
 osmium(III) and rhodium(III) and redox series.
;
_journal_issue 18
_journal_name_full 'Dalton transactions (Cambridge, England : 2003)'
_journal_page_first 6538
_journal_page_last 6552
_journal_paper_doi 10.1039/c3dt00038a
_journal_volume 42
_journal_year 2013
_chemical_compound_source 'dichloromethane, hexane'
_chemical_formula_moiety 'C50 H38 Br2 O2 Os P2, C H2 Cl2'
_chemical_formula_sum 'C51 H40 Br2 Cl2 O2 Os P2'
_chemical_formula_weight 1167.69
_chemical_name_systematic
;
?
;
_space_group_IT_number 15
_symmetry_cell_setting monoclinic
_symmetry_Int_Tables_number 15
_symmetry_space_group_name_Hall '-C 2yc'
_symmetry_space_group_name_H-M 'C 1 2/c 1'
_atom_sites_solution_hydrogens geom
_atom_sites_solution_primary direct
_atom_sites_solution_secondary difmap
_audit_block_code FNG-PG-506-83
_audit_creation_date 2012-09-14
_audit_creation_method SHELXL-97
_cell_angle_alpha 90.00
_cell_angle_beta 116.797(7)
_cell_angle_gamma 90.00
_cell_formula_units_Z 4
_cell_length_a 23.5613(9)
_cell_length_b 11.6716(14)
_cell_length_c 17.879(2)
_cell_measurement_reflns_used 44241
_cell_measurement_temperature 100(2)
_cell_measurement_theta_max 33.0989
_cell_measurement_theta_min 2.7636
_cell_volume 4388.7(8)
_computing_cell_refinement 'DENZO (Bruker AXS, 2006)'
_computing_data_collection 'DATCOL (Bruker AXS, 2006)'
_computing_data_reduction 'DENZO (Bruker AXS, 2006)'
_computing_structure_refinement 'SHELXL-97 (Sheldrick, 1997)'
_computing_structure_solution 'SHELXS-97 (Sheldrick, 1990)'
_diffrn_ambient_temperature 100(2)
_diffrn_detector_area_resol_mean 18.02
_diffrn_measured_fraction_theta_full 0.997
_diffrn_measured_fraction_theta_max 0.997
_diffrn_measurement_device_type 'Bruker AXS Enraf-Nonius KappaCCD'
_diffrn_measurement_method 'CCD \f- and \w-scans'
_diffrn_radiation_monochromator graphite
_diffrn_radiation_source '0.2 x 2mm^2^ focus rotating anode'
_diffrn_radiation_type MoK\a
_diffrn_radiation_wavelength 0.71073
_diffrn_reflns_av_R_equivalents 0.0393
_diffrn_reflns_av_sigmaI/netI 0.0289
_diffrn_reflns_limit_h_max 36
_diffrn_reflns_limit_h_min -36
_diffrn_reflns_limit_k_max 17
_diffrn_reflns_limit_k_min -17
_diffrn_reflns_limit_l_max 26
_diffrn_reflns_limit_l_min -27
_diffrn_reflns_number 40373
_diffrn_reflns_theta_full 33.04
_diffrn_reflns_theta_max 33.04
_diffrn_reflns_theta_min 2.88
_exptl_absorpt_coefficient_mu 4.963
_exptl_absorpt_correction_T_max 0.82384
_exptl_absorpt_correction_T_min 0.45601
_exptl_absorpt_correction_type gaussian
_exptl_absorpt_process_details 'SADABS (Bruker AXS, 2008)'
_exptl_crystal_colour 'Dark green'
_exptl_crystal_density_diffrn 1.767
_exptl_crystal_density_method 'not measured'
_exptl_crystal_description prism
_exptl_crystal_F_000 2288
_exptl_crystal_size_max 0.22
_exptl_crystal_size_mid 0.22
_exptl_crystal_size_min 0.05
_refine_diff_density_max 1.999
_refine_diff_density_min -1.760
_refine_diff_density_rms 0.145
_refine_ls_extinction_method none
_refine_ls_goodness_of_fit_ref 1.226
_refine_ls_hydrogen_treatment constr
_refine_ls_matrix_type full
_refine_ls_number_parameters 285
_refine_ls_number_reflns 8269
_refine_ls_number_restraints 1
_refine_ls_restrained_S_all 1.226
_refine_ls_R_factor_all 0.0334
_refine_ls_R_factor_gt 0.0296
_refine_ls_shift/su_max 0.002
_refine_ls_shift/su_mean 0.000
_refine_ls_structure_factor_coef Fsqd
_refine_ls_weighting_details 'calc w=1/[\s^2^(Fo^2^)+(0.0237P)^2^+16.2779P] where P=(Fo^2^+2Fc^2^)/3'
_refine_ls_weighting_scheme calc
_refine_ls_wR_factor_gt 0.0704
_refine_ls_wR_factor_ref 0.0718
_reflns_number_gt 7688
_reflns_number_total 8269
_reflns_threshold_expression >2sigma(I)
_cod_data_source_file c3dt00038a.txt
_cod_data_source_block 2.CH2Cl2
_cod_depositor_comments
;
The following automatic conversions were performed:

'_symmetry_cell_setting' value 'Monoclinic' changed to 'monoclinic'
according to /home/saulius/struct/CIF-dictionaries/cif_core.dic
dictionary named 'cif_core.dic' version 2.4.2 from
2011-04-26.

'_exptl_absorpt_correction_type' value 'Gaussian'
changed to 'gaussian' according to
/home/saulius/struct/CIF-dictionaries/cif_core.dic dictionary named
'cif_core.dic' version 2.4.2 from 2011-04-26.

Automatic conversion script
Id: cif_fix_values 1891 2012-01-12 08:04:46Z andrius 
;
_cod_original_cell_volume 4388.7(7)
_cod_original_sg_symbol_H-M 'C 2/c'
_cod_database_code 7022528

loop_
_symmetry_equiv_pos_as_xyz
'x, y, z'
'-x, y, -z+1/2'
'x+1/2, y+1/2, z'
'-x+1/2, y+1/2, -z+1/2'
'-x, -y, -z'
'x, -y, z-1/2'
'-x+1/2, -y+1/2, -z'
'x+1/2, -y+1/2, z-1/2'

loop_
_atom_site_label
_atom_site_type_symbol
_atom_site_fract_x
_atom_site_fract_y
_atom_site_fract_z
_atom_site_U_iso_or_equiv
_atom_site_adp_type
_atom_site_occupancy
_atom_site_symmetry_multiplicity
_atom_site_calc_flag
_atom_site_refinement_flags
Os Os 0.5000 0.627759(10) 0.2500 0.00916(3) Uani 1 2 d S
O1 O 0.52104(8) 0.49467(16) 0.32842(12) 0.0157(3) Uani 1 1 d .
C2 C 0.51172(11) 0.3933(2) 0.29439(15) 0.0120(4) Uani 1 1 d .
C3 C 0.52282(11) 0.2864(2) 0.34069(16) 0.0136(4) Uani 1 1 d .
C4 C 0.54278(13) 0.2865(2) 0.42742(17) 0.0177(5) Uani 1 1 d .
H4 H 0.5509 0.3572 0.4568 0.021 Uiso 1 1 calc R
C5 C 0.55076(15) 0.1847(2) 0.47048(19) 0.0226(5) Uani 1 1 d .
H5 H 0.5632 0.1852 0.5290 0.027 Uiso 1 1 calc R
C6 C 0.54028(15) 0.0809(2) 0.4270(2) 0.0244(6) Uani 1 1 d .
H6 H 0.5465 0.0105 0.4564 0.029 Uiso 1 1 calc R
C7 C 0.52089(14) 0.0799(2) 0.34123(19) 0.0221(5) Uani 1 1 d .
H7 H 0.5140 0.0086 0.3128 0.026 Uiso 1 1 calc R
C8 C 0.51124(12) 0.1821(2) 0.29580(17) 0.0155(4) Uani 1 1 d .
P20 P 0.60746(3) 0.63472(5) 0.26728(4) 0.01115(10) Uani 1 1 d .
C21 C 0.61652(12) 0.5182(2) 0.20597(17) 0.0174(4) Uani 1 1 d .
C22 C 0.64710(16) 0.4172(3) 0.2437(2) 0.0338(8) Uani 1 1 d .
H22 H 0.6690 0.4118 0.3031 0.041 Uiso 1 1 calc R
C23 C 0.64562(19) 0.3232(4) 0.1943(3) 0.0487(12) Uani 1 1 d .
H23 H 0.6663 0.2539 0.2201 0.058 Uiso 1 1 calc R
C24 C 0.61429(16) 0.3308(4) 0.1081(3) 0.0384(9) Uani 1 1 d .
H24 H 0.6140 0.2672 0.0749 0.046 Uiso 1 1 calc R
C25 C 0.58315(15) 0.4311(3) 0.0698(2) 0.0288(7) Uani 1 1 d .
H25 H 0.5615 0.4359 0.0104 0.035 Uiso 1 1 calc R
C26 C 0.58369(14) 0.5245(3) 0.11825(18) 0.0223(5) Uani 1 1 d .
H26 H 0.5618 0.5928 0.0920 0.027 Uiso 1 1 calc R
C31 C 0.63092(12) 0.7635(2) 0.23050(16) 0.0164(4) Uani 1 1 d .
C32 C 0.66887(14) 0.7594(3) 0.1890(2) 0.0267(6) Uani 1 1 d .
H32 H 0.6816 0.6877 0.1763 0.032 Uiso 1 1 calc R
C33 C 0.68808(18) 0.8618(4) 0.1660(2) 0.0379(9) Uani 1 1 d .
H33 H 0.7137 0.8588 0.1375 0.045 Uiso 1 1 calc R
C34 C 0.67053(17) 0.9660(3) 0.1842(2) 0.0371(8) Uani 1 1 d .
H34 H 0.6839 1.0347 0.1684 0.045 Uiso 1 1 calc R
C35 C 0.63312(16) 0.9708(3) 0.2258(2) 0.0310(7) Uani 1 1 d .
H35 H 0.6210 1.0429 0.2387 0.037 Uiso 1 1 calc R
C36 C 0.61327(13) 0.8701(2) 0.24863(19) 0.0212(5) Uani 1 1 d .
H36 H 0.5875 0.8740 0.2768 0.025 Uiso 1 1 calc R
C41 C 0.67307(11) 0.6152(2) 0.37239(15) 0.0128(4) Uani 1 1 d .
C42 C 0.66327(12) 0.5606(2) 0.43501(17) 0.0181(5) Uani 1 1 d .
H42 H 0.6217 0.5365 0.4240 0.022 Uiso 1 1 calc R
C43 C 0.71392(13) 0.5414(3) 0.51346(18) 0.0228(5) Uani 1 1 d .
H43 H 0.7070 0.5039 0.5558 0.027 Uiso 1 1 calc R
C44 C 0.77504(13) 0.5771(3) 0.53005(18) 0.0230(5) Uani 1 1 d .
H44 H 0.8098 0.5627 0.5833 0.028 Uiso 1 1 calc R
C45 C 0.78496(13) 0.6335(3) 0.46909(18) 0.0224(5) Uani 1 1 d .
H45 H 0.8264 0.6589 0.4808 0.027 Uiso 1 1 calc R
C46 C 0.73428(12) 0.6532(2) 0.39040(17) 0.0171(5) Uani 1 1 d .
H46 H 0.7413 0.6927 0.3488 0.021 Uiso 1 1 calc R
Br50 Br 0.533844(11) 0.76479(2) 0.371891(15) 0.01318(5) Uani 1 1 d .
C60 C 0.7860(4) 0.2846(9) 0.5095(4) 0.044(2) Uani 0.50 1 d PD
H60A H 0.7924 0.3588 0.4876 0.053 Uiso 0.50 1 calc PR
H60B H 0.8131 0.2268 0.5004 0.053 Uiso 0.50 1 calc PR
Cl61 Cl 0.70599(11) 0.24376(19) 0.45417(17) 0.0448(5) Uani 0.50 1 d PD
Cl62 Cl 0.80964(11) 0.2976(2) 0.61804(14) 0.0471(5) Uani 0.50 1 d PD

loop_
_atom_site_aniso_label
_atom_site_aniso_U_11
_atom_site_aniso_U_22
_atom_site_aniso_U_33
_atom_site_aniso_U_23
_atom_site_aniso_U_13
_atom_site_aniso_U_12
Os 0.00894(5) 0.00711(5) 0.01165(6) 0.000 0.00485(4) 0.000
O1 0.0149(7) 0.0137(8) 0.0183(9) -0.0009(7) 0.0073(7) -0.0007(6)
C2 0.0110(9) 0.0093(9) 0.0152(10) 0.0006(7) 0.0053(8) 0.0015(7)
C3 0.0138(9) 0.0087(9) 0.0174(11) -0.0003(8) 0.0061(8) 0.0015(7)
C4 0.0209(11) 0.0136(10) 0.0172(11) 0.0018(9) 0.0074(9) 0.0004(9)
C5 0.0309(14) 0.0165(12) 0.0195(13) 0.0081(10) 0.0106(11) 0.0040(10)
C6 0.0328(15) 0.0128(11) 0.0236(14) 0.0060(10) 0.0093(11) 0.0001(10)
C7 0.0282(13) 0.0104(10) 0.0229(13) 0.0025(9) 0.0073(11) 0.0014(9)
C8 0.0167(10) 0.0096(10) 0.0183(11) 0.0016(8) 0.0060(9) 0.0004(8)
P20 0.0094(2) 0.0127(3) 0.0114(2) -0.0001(2) 0.00475(19) 0.00017(19)
C21 0.0134(9) 0.0223(12) 0.0168(11) -0.0047(9) 0.0071(8) 0.0011(9)
C22 0.0257(14) 0.0310(16) 0.0272(16) -0.0111(13) -0.0035(12) 0.0133(12)
C23 0.0350(18) 0.039(2) 0.047(2) -0.0232(18) -0.0036(16) 0.0226(16)
C24 0.0226(14) 0.047(2) 0.041(2) -0.0287(17) 0.0098(14) 0.0039(14)
C25 0.0247(13) 0.0434(19) 0.0241(14) -0.0154(13) 0.0162(12) -0.0068(13)
C26 0.0231(12) 0.0289(14) 0.0176(12) -0.0048(10) 0.0116(10) -0.0024(11)
C31 0.0128(10) 0.0216(12) 0.0127(10) 0.0041(9) 0.0039(8) -0.0031(8)
C32 0.0215(13) 0.0384(17) 0.0247(14) 0.0018(12) 0.0143(11) -0.0060(11)
C33 0.0335(17) 0.054(2) 0.0337(18) 0.0064(16) 0.0220(15) -0.0143(16)
C34 0.0325(16) 0.0382(19) 0.0377(19) 0.0130(15) 0.0132(14) -0.0144(14)
C35 0.0272(14) 0.0228(14) 0.0381(18) 0.0087(13) 0.0105(13) -0.0072(11)
C36 0.0185(11) 0.0177(11) 0.0252(13) 0.0052(10) 0.0079(10) -0.0039(9)
C41 0.0114(9) 0.0126(10) 0.0127(10) -0.0015(8) 0.0039(8) 0.0004(7)
C42 0.0138(10) 0.0235(12) 0.0143(11) 0.0040(9) 0.0039(8) 0.0001(9)
C43 0.0190(11) 0.0308(15) 0.0141(11) 0.0060(10) 0.0036(9) 0.0002(10)
C44 0.0158(11) 0.0301(14) 0.0166(12) 0.0033(10) 0.0016(9) 0.0006(10)
C45 0.0128(10) 0.0298(14) 0.0199(12) 0.0008(11) 0.0033(9) -0.0008(10)
C46 0.0118(9) 0.0231(12) 0.0153(11) 0.0000(9) 0.0050(8) -0.0010(8)
Br50 0.01401(10) 0.01202(10) 0.01205(10) -0.00278(7) 0.00459(8) -0.00057(7)
C60 0.048(5) 0.046(5) 0.044(5) 0.006(4) 0.025(5) 0.005(4)
Cl61 0.0409(10) 0.0328(10) 0.0476(13) 0.0086(9) 0.0082(10) 0.0037(8)
Cl62 0.0518(11) 0.0475(11) 0.0362(10) 0.0166(9) 0.0147(9) 0.0001(9)

loop_
_atom_type_symbol
_atom_type_description
_atom_type_scat_dispersion_real
_atom_type_scat_dispersion_imag
_atom_type_scat_source
C C 0.0033 0.0016 'International Tables Vol C Tables 4.2.6.8 and 6.1.1.4'
H H 0.0000 0.0000 'International Tables Vol C Tables 4.2.6.8 and 6.1.1.4'
O O 0.0106 0.0060 'International Tables Vol C Tables 4.2.6.8 and 6.1.1.4'
P P 0.1023 0.0942 'International Tables Vol C Tables 4.2.6.8 and 6.1.1.4'
Br Br -0.2901 2.4595 'International Tables Vol C Tables 4.2.6.8 and 6.1.1.4'
Os Os -1.2165 7.6030 'International Tables Vol C Tables 4.2.6.8 and 6.1.1.4'
Cl Cl 0.1484 0.1585 'International Tables Vol C Tables 4.2.6.8 and 6.1.1.4'

loop_
_exptl_crystal_face_index_h
_exptl_crystal_face_index_k
_exptl_crystal_face_index_l
_exptl_crystal_face_perp_dist
0.00 0.00 1.00 0.0250
0.00 0.00 -1.00 0.0250
3.00 0.00 -1.00 0.1100
-2.00 0.00 1.00 0.1100
0.00 -1.00 0.00 0.1200
-1.00 1.00 0.00 0.1000

loop_
_geom_angle_atom_site_label_1
_geom_angle_atom_site_label_2
_geom_angle_atom_site_label_3
_geom_angle
_geom_angle_site_symmetry_1
_geom_angle_site_symmetry_3
O1 Os O1 78.05(11) 2_655 .
O1 Os P20 91.28(5) 2_655 2_655
O1 Os P20 91.72(5) . 2_655
O1 Os P20 91.73(5) 2_655 .
O1 Os P20 91.28(5) . .
P20 Os P20 176.14(3) 2_655 .
O1 Os Br50 168.31(5) 2_655 .
O1 Os Br50 90.28(5) . .
P20 Os Br50 89.658(17) 2_655 .
P20 Os Br50 87.894(17) . .
O1 Os Br50 90.28(6) 2_655 2_655
O1 Os Br50 168.31(5) . 2_655
P20 Os Br50 87.895(17) 2_655 2_655
P20 Os Br50 89.659(17) . 2_655
Br50 Os Br50 101.400(15) . 2_655
C2 O1 Os 116.22(16) . .
O1 C2 C2 114.76(14) . 2_655
O1 C2 C3 124.3(2) . .
C2 C2 C3 120.90(14) 2_655 .
C4 C3 C8 120.7(2) . .
C4 C3 C2 120.8(2) . .
C8 C3 C2 118.4(2) . .
C5 C4 C3 120.5(3) . .
C4 C5 C6 119.3(3) . .
C7 C6 C5 120.5(3) . .
C6 C7 C8 121.3(3) . .
C7 C8 C3 117.6(3) . .
C7 C8 C8 121.70(17) . 2_655
C3 C8 C8 120.68(15) . 2_655
C21 P20 C31 105.19(13) . .
C21 P20 C41 104.54(11) . .
C31 P20 C41 102.70(11) . .
C21 P20 Os 107.43(8) . .
C31 P20 Os 116.96(9) . .
C41 P20 Os 118.65(8) . .
C22 C21 C26 119.5(3) . .
C22 C21 P20 121.2(2) . .
C26 C21 P20 118.6(2) . .
C21 C22 C23 119.9(3) . .
C24 C23 C22 120.2(4) . .
C23 C24 C25 120.3(3) . .
C24 C25 C26 120.0(3) . .
C25 C26 C21 120.1(3) . .
C36 C31 C32 118.9(3) . .
C36 C31 P20 118.7(2) . .
C32 C31 P20 122.3(2) . .
C31 C32 C33 119.6(3) . .
C34 C33 C32 121.0(3) . .
C33 C34 C35 119.7(3) . .
C34 C35 C36 120.1(3) . .
C35 C36 C31 120.6(3) . .
C42 C41 C46 119.1(2) . .
C42 C41 P20 120.79(18) . .
C46 C41 P20 120.11(19) . .
C43 C42 C41 120.4(2) . .
C42 C43 C44 120.0(3) . .
C45 C44 C43 120.0(3) . .
C44 C45 C46 120.2(3) . .
C45 C46 C41 120.3(3) . .
Cl61 C60 Cl62 111.6(5) . .

loop_
_geom_bond_atom_site_label_1
_geom_bond_atom_site_label_2
_geom_bond_distance
_geom_bond_site_symmetry_2
Os O1 1.9994(19) 2_655
Os O1 1.9995(19) .
Os P20 2.4096(6) 2_655
Os P20 2.4097(6) .
Os Br50 2.5251(3) .
Os Br50 2.5252(3) 2_655
O1 C2 1.303(3) .
C2 C2 1.426(5) 2_655
C2 C3 1.454(3) .
C3 C4 1.403(4) .
C3 C8 1.415(3) .
C4 C5 1.382(4) .
C5 C6 1.401(4) .
C6 C7 1.389(4) .
C7 C8 1.403(4) .
C8 C8 1.477(5) 2_655
P20 C21 1.819(3) .
P20 C31 1.824(3) .
P20 C41 1.831(2) .
C21 C22 1.388(4) .
C21 C26 1.404(4) .
C22 C23 1.400(5) .
C23 C24 1.378(6) .
C24 C25 1.387(6) .
C25 C26 1.389(4) .
C31 C36 1.395(4) .
C31 C32 1.397(4) .
C32 C33 1.402(5) .
C33 C34 1.370(6) .
C34 C35 1.387(5) .
C35 C36 1.392(4) .
C41 C42 1.395(4) .
C41 C46 1.401(3) .
C42 C43 1.390(4) .
C43 C44 1.397(4) .
C44 C45 1.380(4) .
C45 C46 1.394(4) .
C60 Cl61 1.754(7) .
C60 Cl62 1.768(7) .
